data_4307377
loop_
_publ_author_name
'Chelladurai Ganesamoorthy'
'Maravanji S. Balakrishna'
'Paulose P. George'
'Joel T. Mague'

_publ_section_title
;
Di- and Tetranuclear Copper(I) Complexes Containing
Phenylaminobis(phosphonite), PhN{P(OC6H4OMe-o)2}2, and Their Reactivity
toward Bipyridyl Ligands
;
_journal_name_full 'Inorganic Chemistry'
_journal_page_first 848
_journal_page_last 858
_journal_paper_doi 10.1021/ic061883j
_journal_volume 46
_journal_year 2007
_chemical_formula_sum 'C46 H44 Cu2 I2 N4 O8 P2'
_chemical_formula_weight 1223.67
_chemical_name_systematic
; 
Iodo-\m-~2~-iodo(\m~2~-(bis(o-methoxyphenyl)phosphino)
phenylamine)(\k,\k':N,N'-2,2'bipyridine)dicopper(I)
;
_space_group_IT_number 14
_symmetry_cell_setting monoclinic
_symmetry_space_group_name_Hall '-P 2ybc'
_symmetry_space_group_name_H-M 'P 1 21/c 1'
_atom_sites_solution_hydrogens geom
_atom_sites_solution_primary direct
_atom_sites_solution_secondary difmap
_audit_creation_method SHELXL-97
_cell_angle_alpha 90.00
_cell_angle_beta 98.129(1)
_cell_angle_gamma 90.00
_cell_formula_units_Z 4
_cell_length_a 13.177(1)
_cell_length_b 21.533(2)
_cell_length_c 17.116(2)
_cell_measurement_reflns_used 6951
_cell_measurement_temperature 100(2)
_cell_measurement_theta_max 28.27
_cell_measurement_theta_min 2.24
_cell_volume 4807.7(8)
_computing_cell_refinement 'Bruker SMART (Bruker-AXS, 2000)'
_computing_data_collection 'Bruker SMART (Bruker-AXS, 2000)'
_computing_data_reduction 'Bruker SAINT+ (Bruker-AXS, 2004)'
_computing_molecular_graphics 'Bruker SHELXTL (Bruker-AXS, 2000a)'
_computing_publication_material 'Bruker SHELXTL (Bruker-AXS, 2000a)'
_computing_structure_refinement 'SHELXL-97 (Sheldrick, 1997)'
_computing_structure_solution 'SHELXS-97 (Sheldrick, 1997)'
_diffrn_ambient_temperature 100(2)
_diffrn_measured_fraction_theta_full 0.969
_diffrn_measured_fraction_theta_max 0.969
_diffrn_measurement_device_type 'Bruker-AXS Smart APEX CCD area detector'
_diffrn_measurement_method 'phi and omega scans'
_diffrn_radiation_monochromator graphite
_diffrn_radiation_source 'fine-focus sealed tube'
_diffrn_radiation_type MoK\a
_diffrn_radiation_wavelength 0.71073
_diffrn_reflns_av_R_equivalents 0.0355
_diffrn_reflns_av_sigmaI/netI 0.0360
_diffrn_reflns_limit_h_max 17
_diffrn_reflns_limit_h_min -17
_diffrn_reflns_limit_k_max 28
_diffrn_reflns_limit_k_min -28
_diffrn_reflns_limit_l_max 22
_diffrn_reflns_limit_l_min -22
_diffrn_reflns_number 42752
_diffrn_reflns_theta_full 28.32
_diffrn_reflns_theta_max 28.32
_diffrn_reflns_theta_min 1.53
_exptl_absorpt_coefficient_mu 2.291
_exptl_absorpt_correction_T_max 0.8469
_exptl_absorpt_correction_T_min 0.6198
_exptl_absorpt_correction_type multi-scan
_exptl_absorpt_process_details 'SADABS (Sheldrick, 2002)'
_exptl_crystal_colour Yellow
_exptl_crystal_density_diffrn 1.691
_exptl_crystal_density_method 'not measured'
_exptl_crystal_description Column
_exptl_crystal_F_000 2424
_exptl_crystal_size_max 0.20
_exptl_crystal_size_mid 0.11
_exptl_crystal_size_min 0.08
_refine_diff_density_max 1.990
_refine_diff_density_min -0.864
_refine_diff_density_rms 0.119
_refine_ls_extinction_method none
_refine_ls_goodness_of_fit_ref 1.036
_refine_ls_hydrogen_treatment constr
_refine_ls_matrix_type full
_refine_ls_number_parameters 582
_refine_ls_number_reflns 11606
_refine_ls_number_restraints 0
_refine_ls_restrained_S_all 1.036
_refine_ls_R_factor_all 0.0509
_refine_ls_R_factor_gt 0.0413
_refine_ls_shift/su_max 0.002
_refine_ls_shift/su_mean 0.000
_refine_ls_structure_factor_coef Fsqd
_refine_ls_weighting_details 'calc w=1/[\s^2^(Fo^2^)+(0.0428P)^2^+7.4579P] where P=(Fo^2^+2Fc^2^)/3'
_refine_ls_weighting_scheme calc
_refine_ls_wR_factor_gt 0.0902
_refine_ls_wR_factor_ref 0.0943
_reflns_number_gt 9777
_reflns_number_total 11606
_reflns_threshold_expression >2\s(I)
_cod_data_source_file ic061883jsi20061201_024151_5.cif
_cod_data_source_block msb218
_cod_depositor_comments
;
The following automatic conversions were performed:
'_symmetry_cell_setting' value 'Monoclinic' changed to 'monoclinic'
according to '/home/saulius/struct/CIF-dictionaries/cif_core.dic'
dictionary named 'cif_core.dic' version 2.4.1 from 2010-06-29.

Automatic conversion script
Id: cif_fix_enum 1527 2010-12-29 10:47:43Z saulius 
;
_cod_original_cell_volume 4807.5(8)
_cod_database_code 4307377

loop_
_symmetry_equiv_pos_as_xyz
'x, y, z'
'-x, y+1/2, -z+1/2'
'-x, -y, -z'
'x, -y-1/2, z-1/2'

loop_
_atom_site_label
_atom_site_type_symbol
_atom_site_fract_x
_atom_site_fract_y
_atom_site_fract_z
_atom_site_U_iso_or_equiv
_atom_site_adp_type
_atom_site_occupancy
_atom_site_symmetry_multiplicity
_atom_site_calc_flag
_atom_site_refinement_flags
_atom_site_disorder_assembly
_atom_site_disorder_group
I1 I 0.234568(19) 0.368266(11) 0.664491(16) 0.03024(7) Uani 1 1 d . . .
I2 I 0.454876(17) 0.495417(11) 0.761448(13) 0.02429(6) Uani 1 1 d . . .
Cu1 Cu 0.35896(3) 0.568663(19) 0.65080(2) 0.01834(9) Uani 1 1 d . . .
Cu2 Cu 0.26121(3) 0.47345(2) 0.73156(3) 0.02302(10) Uani 1 1 d . . .
P1 P 0.24286(6) 0.63099(4) 0.68368(5) 0.01873(17) Uani 1 1 d . . .
P2 P 0.13780(6) 0.53426(4) 0.75853(5) 0.02136(18) Uani 1 1 d . . .
O1 O 0.1870(3) 0.6753(2) 0.61522(18) 0.0706(13) Uani 1 1 d . . .
O2 O 0.0920(2) 0.60182(17) 0.5032(2) 0.0565(10) Uani 1 1 d . . .
O3 O 0.2789(2) 0.68488(13) 0.7466(2) 0.0506(9) Uani 1 1 d . . .
O4 O 0.3781(2) 0.78666(12) 0.71515(16) 0.0352(6) Uani 1 1 d . . .
O5 O 0.12532(18) 0.54423(12) 0.85113(14) 0.0280(6) Uani 1 1 d . . .
O6 O 0.2358(2) 0.44046(13) 0.88488(17) 0.0404(7) Uani 1 1 d . . .
O7 O 0.01952(18) 0.51697(12) 0.72818(15) 0.0278(6) Uani 1 1 d . . .
O8 O -0.1444(2) 0.55733(13) 0.78482(18) 0.0367(6) Uani 1 1 d . . .
N1 N 0.1377(2) 0.60616(13) 0.72065(17) 0.0207(6) Uani 1 1 d . . .
N2 N 0.4780(2) 0.61200(13) 0.60643(16) 0.0204(6) Uani 1 1 d . . .
N3 N 0.3401(2) 0.53267(13) 0.53808(16) 0.0200(6) Uani 1 1 d . . .
C1 C 0.2683(3) 0.49217(17) 0.5063(2) 0.0284(8) Uani 1 1 d . . .
H1 H 0.2228 0.4750 0.5390 0.034 Uiso 1 1 calc R . .
C2 C 0.2579(3) 0.47438(19) 0.4278(2) 0.0364(9) Uani 1 1 d . . .
H2 H 0.2058 0.4460 0.4070 0.044 Uiso 1 1 calc R . .
C3 C 0.3241(3) 0.49844(19) 0.3805(2) 0.0358(9) Uani 1 1 d . . .
H3 H 0.3188 0.4866 0.3267 0.043 Uiso 1 1 calc R . .
C4 C 0.3984(3) 0.54006(18) 0.4121(2) 0.0293(8) Uani 1 1 d . . .
H4 H 0.4452 0.5569 0.3803 0.035 Uiso 1 1 calc R . .
C5 C 0.4038(2) 0.55706(16) 0.49122(19) 0.0209(7) Uani 1 1 d . . .
C6 C 0.4803(2) 0.60215(16) 0.52900(19) 0.0211(7) Uani 1 1 d . . .
C7 C 0.5499(3) 0.6330(2) 0.4887(2) 0.0346(9) Uani 1 1 d . . .
H7 H 0.5514 0.6249 0.4343 0.041 Uiso 1 1 calc R . .
C8 C 0.6166(3) 0.6756(2) 0.5283(3) 0.0429(11) Uani 1 1 d . . .
H8 H 0.6635 0.6979 0.5014 0.052 Uiso 1 1 calc R . .
C9 C 0.6140(3) 0.68523(19) 0.6080(3) 0.0386(10) Uani 1 1 d . . .
H9 H 0.6591 0.7142 0.6368 0.046 Uiso 1 1 calc R . .
C10 C 0.5449(3) 0.65208(18) 0.6451(2) 0.0300(8) Uani 1 1 d . . .
H10 H 0.5448 0.6579 0.7001 0.036 Uiso 1 1 calc R . .
C11 C 0.2160(3) 0.6775(2) 0.5401(2) 0.0411(11) Uani 1 1 d . . .
C12 C 0.1627(3) 0.6414(2) 0.4805(3) 0.0404(11) Uani 1 1 d . . .
C13 C 0.1841(3) 0.64819(19) 0.4038(2) 0.0342(9) Uani 1 1 d . . .
H13 H 0.1483 0.6243 0.3621 0.041 Uiso 1 1 calc R . .
C14 C 0.2588(3) 0.69046(19) 0.3889(2) 0.0334(9) Uani 1 1 d . . .
H14 H 0.2727 0.6958 0.3364 0.040 Uiso 1 1 calc R . .
C15 C 0.3129(3) 0.72478(19) 0.4487(2) 0.0358(9) Uani 1 1 d . . .
H15 H 0.3651 0.7526 0.4377 0.043 Uiso 1 1 calc R . .
C16 C 0.2904(4) 0.7183(2) 0.5251(2) 0.0412(11) Uani 1 1 d . . .
H16 H 0.3265 0.7421 0.5668 0.049 Uiso 1 1 calc R . .
C17 C 0.0286(4) 0.5701(3) 0.4407(4) 0.087(2) Uani 1 1 d . . .
H17A H -0.0075 0.6006 0.4044 0.130 Uiso 1 1 calc R . .
H17B H -0.0216 0.5444 0.4630 0.130 Uiso 1 1 calc R . .
H17C H 0.0714 0.5437 0.4121 0.130 Uiso 1 1 calc R . .
C18 C 0.3793(3) 0.69233(19) 0.7822(2) 0.0338(9) Uani 1 1 d . . .
C19 C 0.4307(3) 0.74625(17) 0.7681(2) 0.0266(8) Uani 1 1 d . . .
C20 C 0.5283(3) 0.75665(19) 0.8066(2) 0.0336(9) Uani 1 1 d . . .
H20 H 0.5632 0.7941 0.7980 0.040 Uiso 1 1 calc R . .
C21 C 0.5751(4) 0.7122(3) 0.8579(3) 0.0603(15) Uani 1 1 d . . .
H21 H 0.6434 0.7189 0.8827 0.072 Uiso 1 1 calc R . .
C22 C 0.5256(5) 0.6587(2) 0.8737(3) 0.0592(15) Uani 1 1 d . . .
H22 H 0.5577 0.6286 0.9096 0.071 Uiso 1 1 calc R . .
C23 C 0.4284(4) 0.6503(2) 0.8357(3) 0.0468(12) Uani 1 1 d . . .
H23 H 0.3926 0.6137 0.8467 0.056 Uiso 1 1 calc R . .
C24 C 0.4253(4) 0.8458(2) 0.7111(3) 0.0446(11) Uani 1 1 d . . .
H24A H 0.4366 0.8645 0.7638 0.067 Uiso 1 1 calc R . .
H24B H 0.3806 0.8728 0.6752 0.067 Uiso 1 1 calc R . .
H24C H 0.4912 0.8409 0.6915 0.067 Uiso 1 1 calc R . .
C25 C 0.2125(3) 0.54583(18) 0.9082(2) 0.0270(8) Uani 1 1 d . . .
C26 C 0.2680(3) 0.49154(18) 0.9277(2) 0.0307(8) Uani 1 1 d . . .
C27 C 0.3516(3) 0.4944(2) 0.9870(2) 0.0383(10) Uani 1 1 d . . .
H27 H 0.3909 0.4580 1.0008 0.046 Uiso 1 1 calc R . .
C28 C 0.3782(3) 0.5493(2) 1.0261(2) 0.0353(9) Uani 1 1 d . . .
H28 H 0.4354 0.5504 1.0667 0.042 Uiso 1 1 calc R . .
C29 C 0.3221(3) 0.6027(2) 1.0064(2) 0.0356(9) Uani 1 1 d . . .
H29 H 0.3406 0.6406 1.0333 0.043 Uiso 1 1 calc R . .
C30 C 0.2386(3) 0.6007(2) 0.9471(2) 0.0332(9) Uani 1 1 d . . .
H30 H 0.1995 0.6372 0.9333 0.040 Uiso 1 1 calc R . .
C31 C 0.2916(5) 0.3839(2) 0.9037(3) 0.0668(17) Uani 1 1 d . . .
H31A H 0.3630 0.3896 0.8952 0.100 Uiso 1 1 calc R . .
H31B H 0.2605 0.3504 0.8697 0.100 Uiso 1 1 calc R . .
H31C H 0.2894 0.3732 0.9591 0.100 Uiso 1 1 calc R . .
C32 C -0.0351(3) 0.47389(18) 0.7680(2) 0.0275(8) Uani 1 1 d . . .
C33 C -0.1233(3) 0.49584(18) 0.7963(2) 0.0312(8) Uani 1 1 d . . .
C34 C -0.1814(3) 0.4538(2) 0.8321(3) 0.0397(10) Uani 1 1 d . . .
H34 H -0.2414 0.4674 0.8520 0.048 Uiso 1 1 calc R . .
C35 C -0.1525(3) 0.3917(2) 0.8392(3) 0.0440(11) Uani 1 1 d . . .
H35 H -0.1929 0.3634 0.8641 0.053 Uiso 1 1 calc R . .
C36 C -0.0663(3) 0.3708(2) 0.8106(3) 0.0411(10) Uani 1 1 d . . .
H36 H -0.0474 0.3282 0.8152 0.049 Uiso 1 1 calc R . .
C37 C -0.0069(3) 0.41282(19) 0.7747(3) 0.0353(9) Uani 1 1 d . . .
H37 H 0.0530 0.3990 0.7550 0.042 Uiso 1 1 calc R . .
C38 C -0.2269(3) 0.5827(2) 0.8214(3) 0.0442(11) Uani 1 1 d . . .
H38A H -0.2908 0.5612 0.8013 0.066 Uiso 1 1 calc R . .
H38B H -0.2340 0.6271 0.8092 0.066 Uiso 1 1 calc R . .
H38C H -0.2121 0.5771 0.8787 0.066 Uiso 1 1 calc R . .
C39 C 0.0520(3) 0.64884(16) 0.7228(2) 0.0244(7) Uani 1 1 d . . .
C40 C 0.0520(3) 0.69025(17) 0.7839(2) 0.0292(8) Uani 1 1 d . . .
H40 H 0.1077 0.6915 0.8256 0.035 Uiso 1 1 calc R . .
C41 C -0.0315(3) 0.73049(18) 0.7837(3) 0.0359(9) Uani 1 1 d . . .
H41 H -0.0327 0.7591 0.8258 0.043 Uiso 1 1 calc R . .
C42 C -0.1116(3) 0.72889(19) 0.7231(3) 0.0399(10) Uani 1 1 d . . .
H42 H -0.1680 0.7563 0.7236 0.048 Uiso 1 1 calc R . .
C43 C -0.1103(3) 0.6876(2) 0.6614(3) 0.0447(11) Uani 1 1 d . . .
H43 H -0.1655 0.6867 0.6192 0.054 Uiso 1 1 calc R . .
C44 C -0.0279(3) 0.6473(2) 0.6616(3) 0.0375(10) Uani 1 1 d . . .
H44 H -0.0267 0.6188 0.6195 0.045 Uiso 1 1 calc R . .
N4 N 0.8127(4) 0.7865(4) 0.4768(3) 0.116(3) Uani 1 1 d . . .
C45 C 0.8955(5) 0.7806(3) 0.4903(4) 0.0727(17) Uani 1 1 d . . .
C46 C 1.0062(5) 0.7692(5) 0.5056(4) 0.115(3) Uani 1 1 d . . .
H46A H 1.0240 0.7511 0.5582 0.172 Uiso 1 1 calc R . .
H46B H 1.0430 0.8085 0.5027 0.172 Uiso 1 1 calc R . .
H46C H 1.0256 0.7404 0.4659 0.172 Uiso 1 1 calc R . .

loop_
_atom_site_aniso_label
_atom_site_aniso_U_11
_atom_site_aniso_U_22
_atom_site_aniso_U_33
_atom_site_aniso_U_23
_atom_site_aniso_U_13
_atom_site_aniso_U_12
I1 0.02966(13) 0.01933(11) 0.04520(15) -0.00014(10) 0.01730(11) 0.00287(9)
I2 0.01786(11) 0.03301(13) 0.02284(11) 0.00659(9) 0.00575(8) 0.00596(9)
Cu1 0.01298(18) 0.0269(2) 0.01570(19) -0.00165(15) 0.00394(14) 0.00182(15)
Cu2 0.0199(2) 0.0230(2) 0.0280(2) 0.00082(17) 0.01004(17) 0.00302(16)
P1 0.0141(4) 0.0262(4) 0.0168(4) 0.0038(3) 0.0051(3) 0.0040(3)
P2 0.0142(4) 0.0232(4) 0.0284(5) -0.0068(3) 0.0090(3) -0.0033(3)
O1 0.067(2) 0.120(3) 0.0326(17) 0.0413(19) 0.0327(16) 0.076(2)
O2 0.0337(17) 0.071(2) 0.070(2) 0.0437(19) 0.0278(17) 0.0163(16)
O3 0.0167(13) 0.0302(15) 0.107(3) -0.0324(17) 0.0177(15) -0.0060(11)
O4 0.0447(17) 0.0285(14) 0.0312(14) -0.0028(11) 0.0013(12) 0.0002(12)
O5 0.0186(12) 0.0400(15) 0.0274(13) -0.0065(11) 0.0103(10) -0.0010(11)
O6 0.0526(19) 0.0304(15) 0.0389(16) 0.0005(12) 0.0093(14) -0.0007(13)
O7 0.0168(12) 0.0318(14) 0.0364(14) -0.0075(11) 0.0091(10) -0.0088(10)
O8 0.0279(14) 0.0357(15) 0.0502(17) -0.0066(13) 0.0181(13) 0.0015(12)
N1 0.0113(12) 0.0200(14) 0.0321(16) -0.0055(11) 0.0076(11) -0.0005(10)
N2 0.0129(13) 0.0245(14) 0.0245(14) -0.0033(11) 0.0049(11) 0.0024(11)
N3 0.0192(14) 0.0228(14) 0.0176(13) -0.0001(11) 0.0013(11) 0.0032(11)
C1 0.032(2) 0.0265(19) 0.0257(18) -0.0016(14) 0.0003(15) -0.0009(15)
C2 0.041(2) 0.031(2) 0.034(2) -0.0106(17) -0.0049(18) 0.0019(18)
C3 0.044(2) 0.041(2) 0.0204(18) -0.0072(16) -0.0024(16) 0.0180(19)
C4 0.031(2) 0.039(2) 0.0176(16) 0.0025(15) 0.0061(14) 0.0152(16)
C5 0.0199(16) 0.0238(17) 0.0191(16) 0.0026(13) 0.0036(13) 0.0089(13)
C6 0.0131(14) 0.0297(18) 0.0214(16) 0.0054(13) 0.0048(12) 0.0069(13)
C7 0.0194(18) 0.054(3) 0.031(2) 0.0144(18) 0.0079(15) 0.0087(17)
C8 0.0203(19) 0.048(3) 0.062(3) 0.018(2) 0.0103(19) -0.0030(18)
C9 0.0168(18) 0.036(2) 0.064(3) -0.005(2) 0.0066(18) -0.0061(16)
C10 0.0142(16) 0.036(2) 0.040(2) -0.0112(17) 0.0067(15) 0.0003(15)
C11 0.041(2) 0.062(3) 0.0232(19) 0.0231(19) 0.0153(17) 0.038(2)
C12 0.031(2) 0.049(3) 0.046(2) 0.032(2) 0.0205(19) 0.0239(19)
C13 0.031(2) 0.039(2) 0.034(2) 0.0116(17) 0.0098(16) 0.0118(17)
C14 0.039(2) 0.038(2) 0.0266(19) 0.0121(16) 0.0147(16) 0.0109(17)
C15 0.042(2) 0.034(2) 0.032(2) 0.0096(17) 0.0076(17) 0.0080(18)
C16 0.050(3) 0.048(3) 0.025(2) 0.0052(18) 0.0038(18) 0.026(2)
C17 0.032(3) 0.106(5) 0.120(6) 0.073(5) 0.005(3) -0.014(3)
C18 0.031(2) 0.035(2) 0.039(2) -0.0139(17) 0.0169(17) -0.0040(17)
C19 0.0230(17) 0.0303(19) 0.0267(18) -0.0086(15) 0.0041(14) -0.0022(14)
C20 0.0249(19) 0.034(2) 0.040(2) -0.0149(17) 0.0000(16) -0.0050(16)
C21 0.063(3) 0.061(3) 0.047(3) -0.026(3) -0.023(2) 0.020(3)
C22 0.098(4) 0.037(3) 0.036(3) -0.006(2) -0.012(3) 0.016(3)
C23 0.080(4) 0.033(2) 0.034(2) 0.0051(18) 0.031(2) 0.009(2)
C24 0.062(3) 0.035(2) 0.037(2) 0.0065(18) 0.007(2) -0.004(2)
C25 0.0219(17) 0.037(2) 0.0240(17) 0.0007(15) 0.0110(14) -0.0013(15)
C26 0.032(2) 0.035(2) 0.0281(19) 0.0033(16) 0.0138(16) -0.0036(16)
C27 0.042(2) 0.045(2) 0.030(2) 0.0136(18) 0.0141(18) 0.0121(19)
C28 0.031(2) 0.058(3) 0.0187(17) 0.0048(17) 0.0074(15) -0.0011(19)
C29 0.039(2) 0.041(2) 0.029(2) -0.0011(17) 0.0079(17) -0.0094(18)
C30 0.030(2) 0.041(2) 0.030(2) -0.0008(17) 0.0065(16) 0.0017(17)
C31 0.124(5) 0.027(2) 0.047(3) 0.008(2) 0.004(3) 0.006(3)
C32 0.0198(17) 0.0315(19) 0.033(2) -0.0073(15) 0.0081(15) -0.0084(14)
C33 0.0218(18) 0.036(2) 0.037(2) -0.0062(17) 0.0099(16) -0.0042(15)
C34 0.029(2) 0.047(3) 0.048(3) -0.004(2) 0.0203(18) -0.0044(18)
C35 0.036(2) 0.048(3) 0.052(3) 0.004(2) 0.020(2) -0.010(2)
C36 0.037(2) 0.034(2) 0.055(3) -0.0058(19) 0.016(2) -0.0070(18)
C37 0.0211(18) 0.034(2) 0.054(3) -0.0105(19) 0.0162(17) -0.0068(16)
C38 0.036(2) 0.050(3) 0.051(3) -0.015(2) 0.019(2) 0.007(2)
C39 0.0160(16) 0.0217(17) 0.038(2) -0.0069(14) 0.0142(14) -0.0012(13)
C40 0.0286(19) 0.0258(19) 0.035(2) -0.0057(15) 0.0106(16) 0.0023(15)
C41 0.037(2) 0.0252(19) 0.049(2) -0.0106(17) 0.0170(19) 0.0060(16)
C42 0.0221(19) 0.032(2) 0.069(3) -0.006(2) 0.0161(19) 0.0088(16)
C43 0.0165(18) 0.051(3) 0.065(3) -0.014(2) 0.0017(18) 0.0063(18)
C44 0.0175(17) 0.044(2) 0.051(3) -0.019(2) 0.0040(17) 0.0034(16)
N4 0.050(3) 0.227(9) 0.071(4) -0.012(4) 0.005(3) 0.044(4)
C45 0.066(4) 0.095(5) 0.058(4) -0.019(3) 0.010(3) 0.016(4)
C46 0.076(5) 0.175(9) 0.094(6) 0.027(6) 0.017(4) 0.056(5)

loop_
_atom_type_symbol
_atom_type_description
_atom_type_scat_dispersion_real
_atom_type_scat_dispersion_imag
_atom_type_scat_source
C C 0.0033 0.0016 'International Tables Vol C Tables 4.2.6.8 and 6.1.1.4'
H H 0.0000 0.0000 'International Tables Vol C Tables 4.2.6.8 and 6.1.1.4'
N N 0.0061 0.0033 'International Tables Vol C Tables 4.2.6.8 and 6.1.1.4'
O O 0.0106 0.0060 'International Tables Vol C Tables 4.2.6.8 and 6.1.1.4'
P P 0.1023 0.0942 'International Tables Vol C Tables 4.2.6.8 and 6.1.1.4'
Cu Cu 0.3201 1.2651 'International Tables Vol C Tables 4.2.6.8 and 6.1.1.4'
I I -0.4742 1.8119 'International Tables Vol C Tables 4.2.6.8 and 6.1.1.4'

loop_
_geom_angle_atom_site_label_1
_geom_angle_atom_site_label_2
_geom_angle_atom_site_label_3
_geom_angle
_geom_angle_site_symmetry_1
_geom_angle_site_symmetry_3
_geom_angle_publ_flag
Cu2 I2 Cu1 66.883(14) . . ?
N2 Cu1 N3 79.79(11) . . ?
N2 Cu1 P1 114.66(8) . . ?
N3 Cu1 P1 118.64(8) . . ?
N2 Cu1 I2 102.85(8) . . ?
N3 Cu1 I2 115.35(8) . . ?
P1 Cu1 I2 117.81(3) . . ?
N2 Cu1 Cu2 156.32(8) . . ?
N3 Cu1 Cu2 100.29(8) . . ?
P1 Cu1 Cu2 86.34(3) . . ?
I2 Cu1 Cu2 55.393(14) . . ?
P2 Cu2 I1 124.72(3) . . ?
P2 Cu2 I2 126.42(3) . . ?
I1 Cu2 I2 108.862(16) . . ?
P2 Cu2 Cu1 94.10(3) . . ?
I1 Cu2 Cu1 117.438(18) . . ?
I2 Cu2 Cu1 57.725(13) . . ?
O1 P1 O3 97.0(2) . . ?
O1 P1 N1 98.35(17) . . ?
O3 P1 N1 99.05(15) . . ?
O1 P1 Cu1 116.47(11) . . ?
O3 P1 Cu1 117.91(11) . . ?
N1 P1 Cu1 123.20(10) . . ?
O7 P2 O5 96.75(13) . . ?
O7 P2 N1 98.05(14) . . ?
O5 P2 N1 105.03(14) . . ?
O7 P2 Cu2 120.44(10) . . ?
O5 P2 Cu2 117.65(10) . . ?
N1 P2 Cu2 115.52(10) . . ?
C11 O1 P1 122.4(2) . . ?
C12 O2 C17 115.8(4) . . ?
C18 O3 P1 123.4(2) . . ?
C19 O4 C24 114.6(3) . . ?
C25 O5 P2 119.8(2) . . ?
C26 O6 C31 117.1(4) . . ?
C32 O7 P2 122.2(2) . . ?
C33 O8 C38 117.3(3) . . ?
C39 N1 P2 122.0(2) . . ?
C39 N1 P1 119.2(2) . . ?
P2 N1 P1 118.71(16) . . ?
C10 N2 C6 118.9(3) . . ?
C10 N2 Cu1 126.3(2) . . ?
C6 N2 Cu1 114.6(2) . . ?
C1 N3 C5 118.3(3) . . ?
C1 N3 Cu1 127.4(2) . . ?
C5 N3 Cu1 114.1(2) . . ?
N3 C1 C2 122.6(4) . . ?
N3 C1 H1 118.7 . . ?
C2 C1 H1 118.7 . . ?
C3 C2 C1 118.9(4) . . ?
C3 C2 H2 120.5 . . ?
C1 C2 H2 120.5 . . ?
C2 C3 C4 119.3(4) . . ?
C2 C3 H3 120.3 . . ?
C4 C3 H3 120.3 . . ?
C3 C4 C5 119.1(4) . . ?
C3 C4 H4 120.4 . . ?
C5 C4 H4 120.4 . . ?
N3 C5 C4 121.7(3) . . ?
N3 C5 C6 116.0(3) . . ?
C4 C5 C6 122.3(3) . . ?
N2 C6 C7 121.4(3) . . ?
N2 C6 C5 115.1(3) . . ?
C7 C6 C5 123.5(3) . . ?
C8 C7 C6 119.5(4) . . ?
C8 C7 H7 120.2 . . ?
C6 C7 H7 120.2 . . ?
C7 C8 C9 118.7(4) . . ?
C7 C8 H8 120.7 . . ?
C9 C8 H8 120.7 . . ?
C10 C9 C8 119.1(4) . . ?
C10 C9 H9 120.5 . . ?
C8 C9 H9 120.5 . . ?
N2 C10 C9 122.4(4) . . ?
N2 C10 H10 118.8 . . ?
C9 C10 H10 118.8 . . ?
C16 C11 O1 119.6(5) . . ?
C16 C11 C12 121.5(4) . . ?
O1 C11 C12 118.7(4) . . ?
O2 C12 C13 125.2(5) . . ?
O2 C12 C11 115.9(4) . . ?
C13 C12 C11 119.0(4) . . ?
C14 C13 C12 119.1(4) . . ?
C14 C13 H13 120.5 . . ?
C12 C13 H13 120.5 . . ?
C15 C14 C13 121.4(4) . . ?
C15 C14 H14 119.3 . . ?
C13 C14 H14 119.3 . . ?
C14 C15 C16 119.2(4) . . ?
C14 C15 H15 120.4 . . ?
C16 C15 H15 120.4 . . ?
C11 C16 C15 119.8(4) . . ?
C11 C16 H16 120.1 . . ?
C15 C16 H16 120.1 . . ?
O2 C17 H17A 109.5 . . ?
O2 C17 H17B 109.5 . . ?
H17A C17 H17B 109.5 . . ?
O2 C17 H17C 109.5 . . ?
H17A C17 H17C 109.5 . . ?
H17B C17 H17C 109.5 . . ?
C23 C18 C19 118.1(4) . . ?
C23 C18 O3 122.9(4) . . ?
C19 C18 O3 118.8(4) . . ?
O4 C19 C20 124.3(4) . . ?
O4 C19 C18 115.7(3) . . ?
C20 C19 C18 120.0(4) . . ?
C19 C20 C21 119.5(4) . . ?
C19 C20 H20 120.2 . . ?
C21 C20 H20 120.2 . . ?
C22 C21 C20 121.7(5) . . ?
C22 C21 H21 119.1 . . ?
C20 C21 H21 119.1 . . ?
C23 C22 C21 117.3(5) . . ?
C23 C22 H22 121.3 . . ?
C21 C22 H22 121.3 . . ?
C22 C23 C18 123.3(5) . . ?
C22 C23 H23 118.4 . . ?
C18 C23 H23 118.4 . . ?
O4 C24 H24A 109.5 . . ?
O4 C24 H24B 109.5 . . ?
H24A C24 H24B 109.5 . . ?
O4 C24 H24C 109.5 . . ?
H24A C24 H24C 109.5 . . ?
H24B C24 H24C 109.5 . . ?
C30 C25 C26 121.2(4) . . ?
C30 C25 O5 118.9(3) . . ?
C26 C25 O5 119.8(3) . . ?
O6 C26 C27 125.9(4) . . ?
O6 C26 C25 116.0(4) . . ?
C27 C26 C25 118.2(4) . . ?
C28 C27 C26 120.9(4) . . ?
C28 C27 H27 119.5 . . ?
C26 C27 H27 119.5 . . ?
C27 C28 C29 120.3(4) . . ?
C27 C28 H28 119.9 . . ?
C29 C28 H28 119.9 . . ?
C28 C29 C30 119.5(4) . . ?
C28 C29 H29 120.2 . . ?
C30 C29 H29 120.2 . . ?
C25 C30 C29 119.9(4) . . ?
C25 C30 H30 120.0 . . ?
C29 C30 H30 120.0 . . ?
O6 C31 H31A 109.5 . . ?
O6 C31 H31B 109.5 . . ?
H31A C31 H31B 109.5 . . ?
O6 C31 H31C 109.5 . . ?
H31A C31 H31C 109.5 . . ?
H31B C31 H31C 109.5 . . ?
C37 C32 C33 121.6(3) . . ?
C37 C32 O7 121.6(3) . . ?
C33 C32 O7 116.8(3) . . ?
O8 C33 C34 125.8(4) . . ?
O8 C33 C32 116.1(3) . . ?
C34 C33 C32 118.0(4) . . ?
C33 C34 C35 120.4(4) . . ?
C33 C34 H34 119.8 . . ?
C35 C34 H34 119.8 . . ?
C36 C35 C34 120.9(4) . . ?
C36 C35 H35 119.5 . . ?
C34 C35 H35 119.5 . . ?
C35 C36 C37 119.1(4) . . ?
C35 C36 H36 120.4 . . ?
C37 C36 H36 120.4 . . ?
C32 C37 C36 120.0(4) . . ?
C32 C37 H37 120.0 . . ?
C36 C37 H37 120.0 . . ?
O8 C38 H38A 109.5 . . ?
O8 C38 H38B 109.5 . . ?
H38A C38 H38B 109.5 . . ?
O8 C38 H38C 109.5 . . ?
H38A C38 H38C 109.5 . . ?
H38B C38 H38C 109.5 . . ?
C40 C39 C44 120.8(3) . . ?
C40 C39 N1 120.7(3) . . ?
C44 C39 N1 118.5(3) . . ?
C39 C40 C41 119.0(4) . . ?
C39 C40 H40 120.5 . . ?
C41 C40 H40 120.5 . . ?
C42 C41 C40 120.5(4) . . ?
C42 C41 H41 119.8 . . ?
C40 C41 H41 119.8 . . ?
C41 C42 C43 120.2(4) . . ?
C41 C42 H42 119.9 . . ?
C43 C42 H42 119.9 . . ?
C42 C43 C44 119.6(4) . . ?
C42 C43 H43 120.2 . . ?
C44 C43 H43 120.2 . . ?
C39 C44 C43 120.1(4) . . ?
C39 C44 H44 120.0 . . ?
C43 C44 H44 120.0 . . ?
N4 C45 C46 176.6(9) . . ?
C45 C46 H46A 109.5 . . ?
C45 C46 H46B 109.5 . . ?
H46A C46 H46B 109.5 . . ?
C45 C46 H46C 109.5 . . ?
H46A C46 H46C 109.5 . . ?
H46B C46 H46C 109.5 . . ?

loop_
_geom_bond_atom_site_label_1
_geom_bond_atom_site_label_2
_geom_bond_distance
_geom_bond_site_symmetry_2
_geom_bond_publ_flag
I1 Cu2 2.5410(5) . ?
I2 Cu2 2.5745(5) . ?
I2 Cu1 2.6447(5) . ?
Cu1 N2 2.060(3) . ?
Cu1 N3 2.061(3) . ?
Cu1 P1 2.1684(9) . ?
Cu1 Cu2 2.8768(6) . ?
Cu2 P2 2.1873(9) . ?
P1 O1 1.607(3) . ?
P1 O3 1.609(3) . ?
P1 N1 1.690(3) . ?
P2 O7 1.615(3) . ?
P2 O5 1.631(3) . ?
P2 N1 1.678(3) . ?
O1 C11 1.393(4) . ?
O2 C12 1.359(5) . ?
O2 C17 1.434(8) . ?
O3 C18 1.386(5) . ?
O4 C19 1.371(5) . ?
O4 C24 1.424(5) . ?
O5 C25 1.399(4) . ?
O6 C26 1.356(5) . ?
O6 C31 1.435(6) . ?
O7 C32 1.408(4) . ?
O8 C33 1.361(5) . ?
O8 C38 1.437(4) . ?
N1 C39 1.460(4) . ?
N2 C10 1.340(5) . ?
N2 C6 1.347(4) . ?
N3 C1 1.343(5) . ?
N3 C5 1.347(4) . ?
C1 C2 1.386(5) . ?
C1 H1 0.9500 . ?
C2 C3 1.372(6) . ?
C2 H2 0.9500 . ?
C3 C4 1.380(6) . ?
C3 H3 0.9500 . ?
C4 C5 1.396(5) . ?
C4 H4 0.9500 . ?
C5 C6 1.480(5) . ?
C6 C7 1.393(5) . ?
C7 C8 1.380(6) . ?
C7 H7 0.9500 . ?
C8 C9 1.386(6) . ?
C8 H8 0.9500 . ?
C9 C10 1.380(5) . ?
C9 H9 0.9500 . ?
C10 H10 0.9500 . ?
C11 C16 1.367(7) . ?
C11 C12 1.392(7) . ?
C12 C13 1.390(5) . ?
C13 C14 1.390(6) . ?
C13 H13 0.9500 . ?
C14 C15 1.376(6) . ?
C14 H14 0.9500 . ?
C15 C16 1.389(5) . ?
C15 H15 0.9500 . ?
C16 H16 0.9500 . ?
C17 H17A 0.9800 . ?
C17 H17B 0.9800 . ?
C17 H17C 0.9800 . ?
C18 C23 1.382(6) . ?
C18 C19 1.383(5) . ?
C19 C20 1.378(5) . ?
C20 C21 1.384(7) . ?
C20 H20 0.9500 . ?
C21 C22 1.369(8) . ?
C21 H21 0.9500 . ?
C22 C23 1.364(8) . ?
C22 H22 0.9500 . ?
C23 H23 0.9500 . ?
C24 H24A 0.9800 . ?
C24 H24B 0.9800 . ?
C24 H24C 0.9800 . ?
C25 C30 1.376(5) . ?
C25 C26 1.394(5) . ?
C26 C27 1.390(6) . ?
C27 C28 1.379(6) . ?
C27 H27 0.9500 . ?
C28 C29 1.384(6) . ?
C28 H28 0.9500 . ?
C29 C30 1.389(6) . ?
C29 H29 0.9500 . ?
C30 H30 0.9500 . ?
C31 H31A 0.9800 . ?
C31 H31B 0.9800 . ?
C31 H31C 0.9800 . ?
C32 C37 1.367(6) . ?
C32 C33 1.402(5) . ?
C33 C34 1.384(5) . ?
C34 C35 1.390(6) . ?
C34 H34 0.9500 . ?
C35 C36 1.376(6) . ?
C35 H35 0.9500 . ?
C36 C37 1.393(6) . ?
C36 H36 0.9500 . ?
C37 H37 0.9500 . ?
C38 H38A 0.9800 . ?
C38 H38B 0.9800 . ?
C38 H38C 0.9800 . ?
C39 C40 1.375(5) . ?
C39 C44 1.376(5) . ?
C40 C41 1.400(5) . ?
C40 H40 0.9500 . ?
C41 C42 1.371(6) . ?
C41 H41 0.9500 . ?
C42 C43 1.383(6) . ?
C42 H42 0.9500 . ?
C43 C44 1.389(5) . ?
C43 H43 0.9500 . ?
C44 H44 0.9500 . ?
N4 C45 1.091(8) . ?
C45 C46 1.465(9) . ?
C46 H46A 0.9800 . ?
C46 H46B 0.9800 . ?
C46 H46C 0.9800 . ?
